data_1558684
loop_
_publ_author_name
'Li, Yanqing'
'Zhang, Hu'
'Xiao, Ru'
'Cai, Zhengguo'

_publ_section_title
;
 Bis(N-acylated imidazolin-2-imine) nickel catalyzed norbornene
 copolymerization with methyl acrylate
;
_journal_issue 34
_journal_name_full 'Polymer Chemistry'
_journal_page_first 5542
_journal_page_last 5547
_journal_paper_doi 10.1039/D0PY00857E
_journal_volume 11
_journal_year 2020
_chemical_formula_moiety 'C40 H44 N6 Ni O2'
_chemical_formula_sum 'C40 H44 N6 Ni O2'
_chemical_formula_weight 699.52
_space_group_crystal_system triclinic
_space_group_IT_number 2
_space_group_name_Hall '-P 1'
_space_group_name_H-M_alt 'P -1'
_atom_sites_solution_hydrogens geom
_atom_sites_solution_primary dual
_audit_creation_date 2019-05-20
_audit_creation_method
;
Olex2 1.2
(compiled 2018.05.29 svn.r3508 for OlexSys, GUI svn.r5506)
;
_audit_update_record
;
2020-02-05 deposited with the CCDC.	2020-07-27 downloaded from the CCDC.
;
_cell_angle_alpha 74.886(2)
_cell_angle_beta 79.406(2)
_cell_angle_gamma 89.242(2)
_cell_formula_units_Z 1
_cell_length_a 6.3174(2)
_cell_length_b 10.7495(3)
_cell_length_c 12.7292(4)
_cell_measurement_reflns_used 6154
_cell_measurement_temperature 170(2)
_cell_measurement_theta_max 54.827
_cell_measurement_theta_min 4.21
_cell_volume 819.75(4)
_computing_cell_refinement 'SAINT v8.37A (Bruker, 2015)'
_computing_data_reduction 'SAINT v8.37A (Bruker, 2015)'
_computing_molecular_graphics 'Olex2 (Dolomanov et al., 2009)'
_computing_publication_material 'Olex2 (Dolomanov et al., 2009)'
_computing_structure_refinement 'ShelXL (Sheldrick, 2015)'
_computing_structure_solution 'ShelXT (Sheldrick, 2015)'
_diffrn_ambient_temperature 170.03
_diffrn_measured_fraction_theta_full 0.986
_diffrn_measured_fraction_theta_max 0.984
_diffrn_measurement_device_type 'Bruker D8 Venture'
_diffrn_measurement_method '\f and \w scans'
_diffrn_radiation_type GaK\a
_diffrn_radiation_wavelength 1.34139
_diffrn_reflns_av_unetI/netI 0.0471
_diffrn_reflns_Laue_measured_fraction_full 0.986
_diffrn_reflns_Laue_measured_fraction_max 0.984
_diffrn_reflns_limit_h_max 7
_diffrn_reflns_limit_h_min -7
_diffrn_reflns_limit_k_max 13
_diffrn_reflns_limit_k_min -12
_diffrn_reflns_limit_l_max 15
_diffrn_reflns_limit_l_min 0
_diffrn_reflns_number 3022
_diffrn_reflns_point_group_measured_fraction_full 0.986
_diffrn_reflns_point_group_measured_fraction_max 0.984
_diffrn_reflns_theta_full 53.594
_diffrn_reflns_theta_max 54.961
_diffrn_reflns_theta_min 5.491
_diffrn_standards_number 0
_exptl_absorpt_coefficient_mu 3.540
_exptl_absorpt_correction_T_max 0.7508
_exptl_absorpt_correction_T_min 0.5831
_exptl_absorpt_correction_type multi-scan
_exptl_absorpt_process_details
;
 TWINABS-2012/1 (Bruker,2012) was used for absorption correction.

Final HKLF 4 output contains 16390 reflections, Rint = 0.0580
 (11351 with I > 3sig(I), Rint = 0.0513)
;
_exptl_crystal_colour yellow
_exptl_crystal_density_diffrn 1.417
_exptl_crystal_description needle
_exptl_crystal_F_000 370
_exptl_crystal_size_max 0.08
_exptl_crystal_size_mid 0.01
_exptl_crystal_size_min 0.005
_refine_diff_density_max 0.336
_refine_diff_density_min -0.412
_refine_diff_density_rms 0.071
_refine_ls_extinction_method none
_refine_ls_goodness_of_fit_ref 1.037
_refine_ls_hydrogen_treatment constr
_refine_ls_matrix_type full
_refine_ls_number_parameters 224
_refine_ls_number_reflns 3022
_refine_ls_number_restraints 0
_refine_ls_restrained_S_all 1.037
_refine_ls_R_factor_all 0.0520
_refine_ls_R_factor_gt 0.0434
_refine_ls_shift/su_max 0.000
_refine_ls_shift/su_mean 0.000
_refine_ls_structure_factor_coef Fsqd
_refine_ls_weighting_details 'w=1/[\s^2^(Fo^2^)+(0.1000P)^2^] where P=(Fo^2^+2Fc^2^)/3'
_refine_ls_weighting_scheme calc
_refine_ls_wR_factor_gt 0.1223
_refine_ls_wR_factor_ref 0.1374
_reflns_Friedel_coverage 0.000
_reflns_number_gt 2739
_reflns_number_total 3022
_reflns_threshold_expression 'I > 2\s(I)'
_cod_data_source_file d0py00857e2.cif
_cod_data_source_block 190520lyq_2_0m_4
_cod_depositor_comments
;Adding full bibliography for 1558683--1558686.cif.

 Adding full bibliography for 1558683--1558686.cif.
;
_cod_database_code 1558684
_shelx_shelxl_version_number 2016/6
_shelx_space_group_comment
;
The symmetry employed for this shelxl refinement is uniquely defined
by the following loop, which should always be used as a source of
symmetry information in preference to the above space-group names.
They are only intended as comments.
;
_shelx_estimated_absorpt_t_max 0.983
_shelx_estimated_absorpt_t_min 0.765
_olex2_refinement_description
;
1. Twinned data refinement
 Scales: 0.709(2)
 0.291(2)
2. Fixed Uiso
 At 1.2 times of:
  All C(H) groups, All C(H,H) groups
3.a Ternary CH refined with riding coordinates:
 C7(H7), C9(H9), C12(H12)
3.b Secondary CH2 refined with riding coordinates:
 C6(H6A,H6B), C8(H8A,H8B), C10(H10A,H10B), C11(H11A,H11B), C13(H13A,H13B),
 C14(H14A,H14B)
3.c Aromatic/amide H refined with riding coordinates:
 C1(H1), C2(H2), C16(H16), C17(H17), C18(H18), C19(H19), C20(H20)
;
_olex2_submission_special_instructions 'No special instructions were received'

loop_
_space_group_symop_operation_xyz
'x, y, z'
'-x, -y, -z'

loop_
_atom_site_label
_atom_site_type_symbol
_atom_site_fract_x
_atom_site_fract_y
_atom_site_fract_z
_atom_site_U_iso_or_equiv
_atom_site_adp_type
_atom_site_occupancy
_atom_site_site_symmetry_order
_atom_site_calc_flag
_atom_site_refinement_flags_posn
_atom_site_refinement_flags_adp
_atom_site_refinement_flags_occupancy
_atom_site_disorder_assembly
_atom_site_disorder_group
Ni1 Ni 1.000000 0.500000 0.500000 0.0180(2) Uani 1 2 d S T P . .
O1 O 1.0040(3) 0.66945(19) 0.41967(18) 0.0247(5) Uani 1 1 d . . . . .
N1 N 0.7694(4) 0.4588(2) 0.4394(2) 0.0189(5) Uani 1 1 d . . . . .
N2 N 0.7501(4) 0.6661(2) 0.3071(2) 0.0206(5) Uani 1 1 d . . . . .
N3 N 0.5476(4) 0.4762(2) 0.32086(19) 0.0189(5) Uani 1 1 d . . . . .
C1 C 0.6591(5) 0.3424(3) 0.4607(2) 0.0229(7) Uani 1 1 d . . . . .
H1 H 0.676113 0.267390 0.517157 0.028 Uiso 1 1 calc R . . . .
C2 C 0.5240(5) 0.3513(3) 0.3893(2) 0.0221(6) Uani 1 1 d . . . . .
H2 H 0.429820 0.284778 0.386094 0.026 Uiso 1 1 calc R . . . .
C3 C 0.6979(4) 0.5403(3) 0.3550(2) 0.0171(6) Uani 1 1 d . . . . .
C4 C 0.8959(5) 0.7217(3) 0.3436(2) 0.0196(6) Uani 1 1 d . . . . .
C5 C 0.9455(5) 0.8647(3) 0.2919(2) 0.0189(6) Uani 1 1 d . . . . .
C6 C 0.8768(5) 0.9366(3) 0.3827(2) 0.0249(7) Uani 1 1 d . . . . .
H6A H 0.719962 0.922623 0.411529 0.030 Uiso 1 1 calc R . . . .
H6B H 0.953131 0.902307 0.445013 0.030 Uiso 1 1 calc R . . . .
C7 C 0.9314(5) 1.0815(3) 0.3340(3) 0.0269(7) Uani 1 1 d . . . . .
H7 H 0.887999 1.127658 0.392956 0.032 Uiso 1 1 calc R . . . .
C8 C 0.8095(5) 1.1349(3) 0.2386(3) 0.0280(7) Uani 1 1 d . . . . .
H8A H 0.652255 1.122441 0.266552 0.034 Uiso 1 1 calc R . . . .
H8B H 0.843200 1.228442 0.207447 0.034 Uiso 1 1 calc R . . . .
C9 C 0.8773(5) 1.0640(3) 0.1486(2) 0.0228(6) Uani 1 1 d . . . . .
H9 H 0.797451 1.098083 0.086729 0.027 Uiso 1 1 calc R . . . .
C10 C 0.8243(5) 0.9187(3) 0.1971(3) 0.0218(6) Uani 1 1 d . . . . .
H10A H 0.667271 0.904178 0.224849 0.026 Uiso 1 1 calc R . . . .
H10B H 0.866203 0.873307 0.138421 0.026 Uiso 1 1 calc R . . . .
C11 C 1.1183(5) 1.0861(3) 0.1045(3) 0.0283(7) Uani 1 1 d . . . . .
H11A H 1.152821 1.179428 0.072850 0.034 Uiso 1 1 calc R . . . .
H11B H 1.162366 1.041953 0.045138 0.034 Uiso 1 1 calc R . . . .
C12 C 1.2413(5) 1.0330(3) 0.1991(3) 0.0258(7) Uani 1 1 d . . . . .
H12 H 1.399696 1.047641 0.170160 0.031 Uiso 1 1 calc R . . . .
C13 C 1.1889(5) 0.8879(3) 0.2465(3) 0.0225(6) Uani 1 1 d . . . . .
H13A H 1.270082 0.852693 0.306647 0.027 Uiso 1 1 calc R . . . .
H13B H 1.232988 0.842880 0.187716 0.027 Uiso 1 1 calc R . . . .
C14 C 1.1740(5) 1.1024(3) 0.2899(3) 0.0290(7) Uani 1 1 d . . . . .
H14A H 1.210150 1.195768 0.259651 0.035 Uiso 1 1 calc R . . . .
H14B H 1.253398 1.068647 0.350991 0.035 Uiso 1 1 calc R . . . .
C15 C 0.4358(5) 0.5235(3) 0.2314(2) 0.0202(6) Uani 1 1 d . . . . .
C16 C 0.5325(5) 0.6126(3) 0.1345(3) 0.0256(7) Uani 1 1 d . . . . .
H16 H 0.673716 0.646843 0.127662 0.031 Uiso 1 1 calc R . . . .
C17 C 0.4205(6) 0.6512(3) 0.0478(3) 0.0309(8) Uani 1 1 d . . . . .
H17 H 0.485371 0.712364 -0.018484 0.037 Uiso 1 1 calc R . . . .
C18 C 0.2140(6) 0.6009(3) 0.0574(3) 0.0314(8) Uani 1 1 d . . . . .
H18 H 0.137591 0.627830 -0.001877 0.038 Uiso 1 1 calc R . . . .
C19 C 0.1216(5) 0.5124(3) 0.1527(3) 0.0292(7) Uani 1 1 d . . . . .
H19 H -0.018408 0.476920 0.158620 0.035 Uiso 1 1 calc R . . . .
C20 C 0.2293(5) 0.4733(3) 0.2413(3) 0.0225(6) Uani 1 1 d . . . . .
H20 H 0.162463 0.413164 0.307767 0.027 Uiso 1 1 calc R . . . .

loop_
_atom_site_aniso_label
_atom_site_aniso_U_11
_atom_site_aniso_U_22
_atom_site_aniso_U_33
_atom_site_aniso_U_23
_atom_site_aniso_U_13
_atom_site_aniso_U_12
Ni1 0.0198(3) 0.0160(3) 0.0181(3) -0.0001(2) -0.0094(2) 0.0014(2)
O1 0.0291(11) 0.0195(9) 0.0264(11) 0.0006(8) -0.0170(10) 0.0009(8)
N1 0.0193(12) 0.0176(11) 0.0195(13) -0.0020(9) -0.0072(10) 0.0011(9)
N2 0.0223(13) 0.0183(11) 0.0209(13) -0.0018(10) -0.0086(11) 0.0015(10)
N3 0.0197(12) 0.0194(11) 0.0182(12) -0.0034(10) -0.0074(10) 0.0008(10)
C1 0.0280(17) 0.0158(13) 0.0233(16) 0.0018(11) -0.0105(13) 0.0004(12)
C2 0.0250(16) 0.0166(14) 0.0251(16) -0.0030(12) -0.0094(13) -0.0028(12)
C3 0.0134(13) 0.0216(13) 0.0165(14) -0.0056(11) -0.0029(11) 0.0022(11)
C4 0.0207(15) 0.0186(13) 0.0191(14) -0.0024(11) -0.0067(12) 0.0029(11)
C5 0.0208(15) 0.0199(14) 0.0153(14) -0.0004(11) -0.0077(12) 0.0017(11)
C6 0.0276(17) 0.0271(15) 0.0194(15) -0.0041(12) -0.0059(13) 0.0042(13)
C7 0.0345(17) 0.0258(15) 0.0247(16) -0.0107(13) -0.0110(14) 0.0050(13)
C8 0.0305(17) 0.0201(14) 0.0356(18) -0.0072(13) -0.0125(15) 0.0065(13)
C9 0.0295(17) 0.0176(13) 0.0211(15) 0.0014(11) -0.0131(13) 0.0026(12)
C10 0.0234(15) 0.0191(14) 0.0234(15) -0.0034(12) -0.0086(13) 0.0004(12)
C11 0.0336(18) 0.0218(14) 0.0253(17) 0.0039(12) -0.0097(14) -0.0004(13)
C12 0.0188(15) 0.0225(15) 0.0325(17) 0.0014(13) -0.0081(13) -0.0019(12)
C13 0.0193(15) 0.0217(14) 0.0249(16) -0.0014(12) -0.0067(13) 0.0006(12)
C14 0.0374(19) 0.0188(14) 0.0352(18) -0.0063(13) -0.0192(15) -0.0017(13)
C15 0.0195(15) 0.0208(13) 0.0234(15) -0.0076(12) -0.0097(12) 0.0060(12)
C16 0.0259(16) 0.0258(15) 0.0253(17) -0.0025(13) -0.0108(13) -0.0024(12)
C17 0.0366(19) 0.0294(16) 0.0261(18) 0.0010(13) -0.0160(15) -0.0020(14)
C18 0.0355(19) 0.0357(18) 0.0298(18) -0.0101(14) -0.0216(15) 0.0093(15)
C19 0.0204(15) 0.0316(16) 0.0416(19) -0.0129(15) -0.0162(14) 0.0035(13)
C20 0.0219(15) 0.0236(14) 0.0232(15) -0.0077(12) -0.0057(12) 0.0016(12)

loop_
_atom_type_symbol
_atom_type_description
_atom_type_scat_dispersion_real
_atom_type_scat_dispersion_imag
_atom_type_scat_source
C C 0.0148 0.0070 'International Tables Vol C Tables 4.2.6.8 and 6.1.1.4'
H H 0.0000 0.0000 'International Tables Vol C Tables 4.2.6.8 and 6.1.1.4'
N N 0.0253 0.0136 'International Tables Vol C Tables 4.2.6.8 and 6.1.1.4'
Ni Ni -1.3409 3.2905 'International Tables Vol C Tables 4.2.6.8 and 6.1.1.4'
O O 0.0412 0.0250 'International Tables Vol C Tables 4.2.6.8 and 6.1.1.4'

loop_
_geom_angle_atom_site_label_1
_geom_angle_atom_site_label_2
_geom_angle_atom_site_label_3
_geom_angle
_geom_angle_site_symmetry_1
_geom_angle_site_symmetry_3
_geom_angle_publ_flag
O1 Ni1 O1 180.00(13) 2_766 . ?
O1 Ni1 N1 91.12(9) 2_766 2_766 ?
O1 Ni1 N1 88.88(9) . 2_766 ?
O1 Ni1 N1 91.11(9) . . ?
O1 Ni1 N1 88.89(9) 2_766 . ?
N1 Ni1 N1 180.0 . 2_766 ?
C4 O1 Ni1 128.98(19) . . ?
C1 N1 Ni1 129.2(2) . . ?
C3 N1 Ni1 123.35(19) . . ?
C3 N1 C1 107.1(2) . . ?
C4 N2 C3 118.2(2) . . ?
C2 N3 C15 124.5(2) . . ?
C3 N3 C2 107.1(2) . . ?
C3 N3 C15 128.4(2) . . ?
N1 C1 H1 125.2 . . ?
C2 C1 N1 109.5(3) . . ?
C2 C1 H1 125.2 . . ?
N3 C2 H2 126.4 . . ?
C1 C2 N3 107.1(2) . . ?
C1 C2 H2 126.4 . . ?
N1 C3 N2 129.6(3) . . ?
N1 C3 N3 109.1(2) . . ?
N2 C3 N3 121.3(2) . . ?
O1 C4 N2 127.9(3) . . ?
O1 C4 C5 114.7(2) . . ?
N2 C4 C5 117.4(2) . . ?
C4 C5 C6 108.2(2) . . ?
C4 C5 C10 112.1(2) . . ?
C4 C5 C13 109.6(2) . . ?
C10 C5 C6 108.7(2) . . ?
C10 C5 C13 108.6(2) . . ?
C13 C5 C6 109.5(2) . . ?
C5 C6 H6A 109.7 . . ?
C5 C6 H6B 109.7 . . ?
H6A C6 H6B 108.2 . . ?
C7 C6 C5 109.6(2) . . ?
C7 C6 H6A 109.7 . . ?
C7 C6 H6B 109.7 . . ?
C6 C7 H7 109.5 . . ?
C6 C7 C8 109.6(2) . . ?
C8 C7 H7 109.5 . . ?
C14 C7 C6 109.5(3) . . ?
C14 C7 H7 109.5 . . ?
C14 C7 C8 109.3(3) . . ?
C7 C8 H8A 109.9 . . ?
C7 C8 H8B 109.9 . . ?
H8A C8 H8B 108.3 . . ?
C9 C8 C7 109.1(2) . . ?
C9 C8 H8A 109.9 . . ?
C9 C8 H8B 109.9 . . ?
C8 C9 H9 109.3 . . ?
C8 C9 C10 109.8(2) . . ?
C10 C9 H9 109.3 . . ?
C11 C9 C8 109.5(2) . . ?
C11 C9 H9 109.3 . . ?
C11 C9 C10 109.6(2) . . ?
C5 C10 C9 110.1(2) . . ?
C5 C10 H10A 109.6 . . ?
C5 C10 H10B 109.6 . . ?
C9 C10 H10A 109.6 . . ?
C9 C10 H10B 109.6 . . ?
H10A C10 H10B 108.1 . . ?
C9 C11 H11A 109.8 . . ?
C9 C11 H11B 109.8 . . ?
C9 C11 C12 109.5(2) . . ?
H11A C11 H11B 108.2 . . ?
C12 C11 H11A 109.8 . . ?
C12 C11 H11B 109.8 . . ?
C11 C12 H12 109.5 . . ?
C11 C12 C13 109.3(2) . . ?
C13 C12 H12 109.5 . . ?
C14 C12 C11 109.4(3) . . ?
C14 C12 H12 109.5 . . ?
C14 C12 C13 109.7(3) . . ?
C5 C13 H13A 109.7 . . ?
C5 C13 H13B 109.7 . . ?
C12 C13 C5 109.8(2) . . ?
C12 C13 H13A 109.7 . . ?
C12 C13 H13B 109.7 . . ?
H13A C13 H13B 108.2 . . ?
C7 C14 H14A 109.7 . . ?
C7 C14 H14B 109.7 . . ?
C12 C14 C7 109.8(2) . . ?
C12 C14 H14A 109.7 . . ?
C12 C14 H14B 109.7 . . ?
H14A C14 H14B 108.2 . . ?
C16 C15 N3 121.6(3) . . ?
C20 C15 N3 118.1(3) . . ?
C20 C15 C16 120.3(3) . . ?
C15 C16 H16 120.3 . . ?
C17 C16 C15 119.4(3) . . ?
C17 C16 H16 120.3 . . ?
C16 C17 H17 119.8 . . ?
C16 C17 C18 120.4(3) . . ?
C18 C17 H17 119.8 . . ?
C17 C18 H18 120.2 . . ?
C19 C18 C17 119.6(3) . . ?
C19 C18 H18 120.2 . . ?
C18 C19 H19 119.5 . . ?
C18 C19 C20 121.1(3) . . ?
C20 C19 H19 119.5 . . ?
C15 C20 C19 119.2(3) . . ?
C15 C20 H20 120.4 . . ?
C19 C20 H20 120.4 . . ?

loop_
_geom_bond_atom_site_label_1
_geom_bond_atom_site_label_2
_geom_bond_distance
_geom_bond_site_symmetry_2
_geom_bond_publ_flag
Ni1 O1 1.8397(19) 2_766 ?
Ni1 O1 1.840(2) . ?
Ni1 N1 1.876(2) 2_766 ?
Ni1 N1 1.876(2) . ?
O1 C4 1.292(3) . ?
N1 C1 1.379(4) . ?
N1 C3 1.342(4) . ?
N2 C3 1.349(4) . ?
N2 C4 1.319(4) . ?
N3 C2 1.389(4) . ?
N3 C3 1.375(4) . ?
N3 C15 1.428(3) . ?
C1 H1 0.9500 . ?
C1 C2 1.342(4) . ?
C2 H2 0.9500 . ?
C4 C5 1.517(4) . ?
C5 C6 1.547(4) . ?
C5 C10 1.531(4) . ?
C5 C13 1.539(4) . ?
C6 H6A 0.9900 . ?
C6 H6B 0.9900 . ?
C6 C7 1.537(4) . ?
C7 H7 1.0000 . ?
C7 C8 1.538(4) . ?
C7 C14 1.530(5) . ?
C8 H8A 0.9900 . ?
C8 H8B 0.9900 . ?
C8 C9 1.530(4) . ?
C9 H9 1.0000 . ?
C9 C10 1.539(4) . ?
C9 C11 1.522(4) . ?
C10 H10A 0.9900 . ?
C10 H10B 0.9900 . ?
C11 H11A 0.9900 . ?
C11 H11B 0.9900 . ?
C11 C12 1.534(4) . ?
C12 H12 1.0000 . ?
C12 C13 1.535(4) . ?
C12 C14 1.527(4) . ?
C13 H13A 0.9900 . ?
C13 H13B 0.9900 . ?
C14 H14A 0.9900 . ?
C14 H14B 0.9900 . ?
C15 C16 1.391(4) . ?
C15 C20 1.389(4) . ?
C16 H16 0.9500 . ?
C16 C17 1.390(4) . ?
C17 H17 0.9500 . ?
C17 C18 1.391(5) . ?
C18 H18 0.9500 . ?
C18 C19 1.368(5) . ?
C19 H19 0.9500 . ?
C19 C20 1.392(4) . ?
C20 H20 0.9500 . ?

loop_
_twin_individual_id
_twin_individual_mass_fraction_refined
1 0.709(2)
2 0.291(2)
